data_7240600
loop_
_publ_author_name
'Bo, Qi-Bing'
'Wang, Jia-Yin'
'Shi, Yang'
'Tao, Dong-Liang'
'Yin, Guo-Yin'

_publ_section_title
;
 2D chain layer versus 1D chain: rigid aromatic benzoate disassembling
 flexible alicyclic dicarboxylate-based lanthanide coordination polymers
 with enhanced photoluminescence and characteristic behavior of
 single-molecule magnet.
;
_journal_name_full CrystEngComm
_journal_paper_doi 10.1039/D0CE00583E
_journal_year 2020
_chemical_formula_moiety '0.5(C30 H36 O30 Tb4)'
_chemical_formula_sum 'C15 H18 O15 Tb2'
_chemical_formula_weight 756.13
_space_group_crystal_system monoclinic
_space_group_IT_number 11
_space_group_name_Hall '-P 2yb'
_space_group_name_H-M_alt 'P 1 21/m 1'
_atom_sites_solution_hydrogens mixed
_atom_sites_solution_primary direct
_audit_creation_date 2019-11-02
_audit_creation_method
;
Olex2 1.2-alpha
(compiled 2016.11.07 svn.r3352 for OlexSys, GUI svn.r5261)
;
_audit_update_record
;
2019-11-02 deposited with the CCDC.	2020-06-03 downloaded from the CCDC.
;
_cell_angle_alpha 90
_cell_angle_beta 106.131(11)
_cell_angle_gamma 90
_cell_formula_units_Z 2
_cell_length_a 9.7575(9)
_cell_length_b 7.9696(7)
_cell_length_c 12.8428(15)
_cell_measurement_reflns_used 1947
_cell_measurement_temperature 293(2)
_cell_measurement_theta_max 28.4310
_cell_measurement_theta_min 4.1780
_cell_volume 959.38(17)
_computing_cell_refinement
;
CrysAlisPro, Agilent Technologies,
Version 1.171.37.35 (release 13-08-2014 CrysAlis171 .NET)
(compiled Aug 13 2014,18:06:01)
;
_computing_data_collection
;
CrysAlisPro, Agilent Technologies,
Version 1.171.37.35 (release 13-08-2014 CrysAlis171 .NET)
(compiled Aug 13 2014,18:06:01)
;
_computing_data_reduction
;
CrysAlisPro, Agilent Technologies,
Version 1.171.37.35 (release 13-08-2014 CrysAlis171 .NET)
(compiled Aug 13 2014,18:06:01)
;
_computing_molecular_graphics 'Olex2 (Dolomanov et al., 2009)'
_computing_publication_material 'Olex2 (Dolomanov et al., 2009)'
_computing_structure_refinement 'ShelXL (Sheldrick, 2015)'
_computing_structure_solution 'SIR2004 (Burla et al., 2007)'
_diffrn_ambient_temperature 293.15
_diffrn_detector 'CCD plate'
_diffrn_detector_area_resol_mean 16.0355
_diffrn_detector_type Eos
_diffrn_measured_fraction_theta_full 0.988
_diffrn_measured_fraction_theta_max 0.990
_diffrn_measurement_details
;
#__ type_ start__ end____ width___ exp.time_
  1 omega   35.00   88.00   1.0000    1.0000
omega____ theta____ kappa____ phi______ frames
    -       15.8569  178.0000 -150.0000 53

#__ type_ start__ end____ width___ exp.time_
  2 omega   32.00   88.00   1.0000    1.0000
omega____ theta____ kappa____ phi______ frames
    -       15.8569 -178.0000    0.0000 56

#__ type_ start__ end____ width___ exp.time_
  3 omega  -25.00   55.00   1.0000    1.0000
omega____ theta____ kappa____ phi______ frames
    -       15.8569  -99.0000  -30.0000 80

#__ type_ start__ end____ width___ exp.time_
  4 omega   -1.00   83.00   1.0000    1.0000
omega____ theta____ kappa____ phi______ frames
    -       15.8569   57.0000   60.0000 84

#__ type_ start__ end____ width___ exp.time_
  5 omega   35.00   88.00   1.0000    1.0000
omega____ theta____ kappa____ phi______ frames
    -       15.8569  178.0000  -90.0000 53
;
_diffrn_measurement_device 'four-circle diffractometer'
_diffrn_measurement_device_type 'Xcalibur, Eos, Gemini'
_diffrn_measurement_method '\w scans'
_diffrn_orient_matrix_UB_11 -0.0699517000
_diffrn_orient_matrix_UB_12 -0.0284866000
_diffrn_orient_matrix_UB_13 -0.0260865000
_diffrn_orient_matrix_UB_21 -0.0284136000
_diffrn_orient_matrix_UB_22 0.0759157000
_diffrn_orient_matrix_UB_23 0.0139123000
_diffrn_orient_matrix_UB_31 0.0044624000
_diffrn_orient_matrix_UB_32 0.0365710000
_diffrn_orient_matrix_UB_33 -0.0493804000
_diffrn_radiation_monochromator graphite
_diffrn_radiation_probe x-ray
_diffrn_radiation_type MoK\a
_diffrn_radiation_wavelength 0.710
_diffrn_reflns_av_R_equivalents 0.0750
_diffrn_reflns_av_unetI/netI 0.0729
_diffrn_reflns_Laue_measured_fraction_full 0.988
_diffrn_reflns_Laue_measured_fraction_max 0.990
_diffrn_reflns_limit_h_max 12
_diffrn_reflns_limit_h_min -8
_diffrn_reflns_limit_k_max 9
_diffrn_reflns_limit_k_min -9
_diffrn_reflns_limit_l_max 15
_diffrn_reflns_limit_l_min -16
_diffrn_reflns_number 6009
_diffrn_reflns_point_group_measured_fraction_full 0.988
_diffrn_reflns_point_group_measured_fraction_max 0.990
_diffrn_reflns_theta_full 25.214
_diffrn_reflns_theta_max 26.342
_diffrn_reflns_theta_min 3.299
_diffrn_source 'Enhance (Mo) X-ray Source'
_exptl_absorpt_coefficient_mu 7.395
_exptl_absorpt_correction_T_max 1.00000
_exptl_absorpt_correction_T_min 0.18691
_exptl_absorpt_correction_type multi-scan
_exptl_absorpt_process_details
;
CrysAlisPro, Agilent Technologies,
Version 1.171.37.35 (release 13-08-2014 CrysAlis171 .NET)
(compiled Aug 13 2014,18:06:01)
Empirical absorption correction using spherical harmonics,
 implemented in SCALE3 ABSPACK scaling algorithm.
;
_exptl_crystal_colour 'clear whiteish white'
_exptl_crystal_colour_lustre clear
_exptl_crystal_colour_modifier whiteish
_exptl_crystal_colour_primary white
_exptl_crystal_density_diffrn 2.618
_exptl_crystal_density_method 'not measured'
_exptl_crystal_description plate
_exptl_crystal_F_000 716
_exptl_crystal_size_max 0.42
_exptl_crystal_size_mid 0.38
_exptl_crystal_size_min 0.036
_refine_diff_density_max 3.150
_refine_diff_density_min -2.629
_refine_diff_density_rms 0.339
_refine_ls_extinction_method none
_refine_ls_goodness_of_fit_ref 1.087
_refine_ls_hydrogen_treatment constr
_refine_ls_matrix_type full
_refine_ls_number_parameters 111
_refine_ls_number_reflns 2081
_refine_ls_number_restraints 0
_refine_ls_restrained_S_all 1.087
_refine_ls_R_factor_all 0.0709
_refine_ls_R_factor_gt 0.0613
_refine_ls_shift/su_max 0.000
_refine_ls_shift/su_mean 0.000
_refine_ls_structure_factor_coef Fsqd
_refine_ls_weighting_details
;
 w=1/[\s^2^(Fo^2^)+(0.0560P)^2^+25.4418P]
 where P=(Fo^2^+2Fc^2^)/3
;
_refine_ls_weighting_scheme calc
_refine_ls_wR_factor_gt 0.1448
_refine_ls_wR_factor_ref 0.1534
_reflns_Friedel_coverage 0.000
_reflns_number_gt 1783
_reflns_number_total 2081
_reflns_threshold_expression 'I > 2\s(I)'
_cod_data_source_file d0ce00583e2.cif
_cod_data_source_block cpdc-Tb
_cod_original_cell_volume 959.37(17)
_cod_database_code 7240600
_shelxl_version_number 2013-2
_chemical_oxdiff_formula 'C H N O Tb'
_shelx_space_group_comment
;
The symmetry employed for this shelxl refinement is uniquely defined
by the following loop, which should always be used as a source of
symmetry information in preference to the above space-group names.
They are only intended as comments.
;
_shelx_estimated_absorpt_t_max 0.777
_shelx_estimated_absorpt_t_min 0.147
_reflns_odcompleteness_completeness 99.62
_reflns_odcompleteness_iscentric 1
_reflns_odcompleteness_theta 26.32
_olex2_refinement_description
;
1. Fixed Uiso
 At 1.2 times of:
  All C(H) groups, All C(H,H) groups
 At 1.5 times of:
  All O(H,H) groups
2. Uiso/Uaniso restraints and constraints
Uanis(O2) = Uanis(O1) = Uanis(C1) = Uanis(C2) = Uanis(C3)
Uanis(O6) = Uanis(C7) = Uanis(C8) = Uanis(C9)
Uanis(O8) = Uanis(O7) = Uanis(O9)
3. Others
 Fixed Sof: H8A(0.5) H8B(0.5) H7A(0.5) H7B(0.5) H9A(0.5) H9B(0.5)
4.a Riding coordinates:
 O8(H8A,H8B), O7(H7A,H7B), O9(H9A,H9B)
4.b Ternary CH refined with riding coordinates:
 C8(H8), C2(H2), C5(H5)
4.c Secondary CH2 refined with riding coordinates:
 C9(H9C,H9D), C3(H3A,H3B), C6(H6A,H6B)
;
_olex2_date_sample_data_collection 2015-06-14
_olex2_submission_special_instructions 'No special instructions were received'

loop_
_space_group_symop_operation_xyz
'x, y, z'
'-x, y+1/2, -z'
'-x, -y, -z'
'x, -y-1/2, z'

loop_
_atom_site_label
_atom_site_type_symbol
_atom_site_fract_x
_atom_site_fract_y
_atom_site_fract_z
_atom_site_U_iso_or_equiv
_atom_site_adp_type
_atom_site_occupancy
_atom_site_site_symmetry_order
_atom_site_calc_flag
_atom_site_refinement_flags_posn
_atom_site_refinement_flags_adp
_atom_site_refinement_flags_occupancy
_atom_site_disorder_assembly
_atom_site_disorder_group
Tb1 Tb 0.49055(7) 0.7500 0.13311(6) 0.0145(2) Uani 1 2 d S T P . .
Tb2 Tb 0.89686(8) 0.2500 0.50595(6) 0.0185(2) Uani 1 2 d S T P . .
O3 O 0.6573(8) 0.5711(11) 0.0878(7) 0.0225(18) Uani 1 1 d . . . . .
O2 O 0.7192(9) 0.4229(13) 0.4127(8) 0.0352(13) Uani 1 1 d . . . . .
O6 O 0.8409(10) 0.0783(12) 0.6456(7) 0.0303(14) Uani 1 1 d . . . . .
O1 O 0.5839(9) 0.5655(13) 0.2755(8) 0.0352(13) Uani 1 1 d . . . . .
O8 O 0.3224(13) 0.7500 0.2402(10) 0.0255(15) Uani 1 2 d S T P . .
H8A H 0.3166 0.6769 0.2881 0.038 Uiso 0.5 1 d R . . . .
H8B H 0.2541 0.8204 0.2351 0.038 Uiso 0.5 1 d R . . . .
O7 O 0.4516(13) 0.7500 -0.0651(10) 0.0255(15) Uani 1 2 d S T P . .
H7A H 0.3912 0.8225 -0.1005 0.038 Uiso 0.5 1 d R . . . .
H7B H 0.4201 0.6572 -0.0971 0.038 Uiso 0.5 1 d R . . . .
O9 O 1.1352(13) 0.2500 0.6189(10) 0.0255(15) Uani 1 2 d S T P . .
H9A H 1.2007 0.1779 0.6189 0.038 Uiso 0.5 1 d R . . . .
H9B H 1.1875 0.3118 0.6694 0.038 Uiso 0.5 1 d R . . . .
O4 O 0.6814(9) 0.4572(12) -0.0648(7) 0.029(2) Uani 1 1 d . . . . .
O5 O 0.9931(10) -0.0752(13) 0.5944(8) 0.037(2) Uani 1 1 d . . . . .
C1 C 0.5996(14) 0.4500(19) 0.3433(12) 0.0352(13) Uani 1 1 d . . . . .
C4 C 0.7203(11) 0.5582(14) 0.0149(9) 0.019(2) Uani 1 1 d . . . . .
C9 C 1.060(2) -0.2500 0.8086(15) 0.0303(14) Uani 1 2 d S T P . .
H9C H 1.0934 -0.2500 0.8871 0.036 Uiso 1 2 calc RS T P . .
H9D H 1.1345 -0.2500 0.7722 0.036 Uiso 1 2 calc RS T P . .
C8 C 0.9267(15) -0.1540(16) 0.7570(10) 0.0303(14) Uani 1 1 d . . . . .
H8 H 0.8814 -0.1037 0.8087 0.036 Uiso 1 1 calc R . . . .
C2 C 0.4745(14) 0.3457(18) 0.3453(12) 0.0352(13) Uani 1 1 d . . . . .
H2 H 0.3834 0.3945 0.3041 0.042 Uiso 1 1 calc R . . . .
C3 C 0.465(2) 0.2500 0.4417(17) 0.0352(13) Uani 1 2 d S T P . .
H3A H 0.5474 0.2500 0.5045 0.042 Uiso 1 2 calc RS T P . .
H3B H 0.3737 0.2500 0.4585 0.042 Uiso 1 2 calc RS T P . .
C7 C 0.9214(15) -0.0475(17) 0.6617(10) 0.0303(14) Uani 1 1 d . . . . .
C6 C 0.9256(18) 0.7500 0.1211(14) 0.025(4) Uani 1 2 d S T P . .
H6A H 1.0291 0.7500 0.1437 0.030 Uiso 1 2 calc RS T P . .
H6B H 0.8817 0.7500 0.1802 0.030 Uiso 1 2 calc RS T P . .
C5 C 0.8533(11) 0.6523(14) 0.0219(9) 0.018(2) Uani 1 1 d . . . . .
H5 H 0.9174 0.6002 -0.0154 0.021 Uiso 1 1 calc R . . . .

loop_
_atom_site_aniso_label
_atom_site_aniso_U_11
_atom_site_aniso_U_22
_atom_site_aniso_U_33
_atom_site_aniso_U_23
_atom_site_aniso_U_13
_atom_site_aniso_U_12
Tb1 0.0179(4) 0.0133(4) 0.0134(4) 0.000 0.0062(3) 0.000
Tb2 0.0167(4) 0.0274(5) 0.0128(4) 0.000 0.0065(3) 0.000
O3 0.028(4) 0.014(4) 0.033(5) -0.008(4) 0.021(4) -0.001(3)
O2 0.033(3) 0.029(3) 0.040(3) 0.009(3) 0.005(2) 0.003(2)
O6 0.053(4) 0.017(3) 0.023(3) 0.001(3) 0.015(3) 0.003(3)
O1 0.033(3) 0.029(3) 0.040(3) 0.009(3) 0.005(2) 0.003(2)
O8 0.033(4) 0.017(4) 0.027(4) 0.000 0.009(3) 0.000
O7 0.033(4) 0.017(4) 0.027(4) 0.000 0.009(3) 0.000
O9 0.033(4) 0.017(4) 0.027(4) 0.000 0.009(3) 0.000
O4 0.034(5) 0.029(5) 0.025(5) -0.012(4) 0.012(4) -0.008(4)
O5 0.052(6) 0.036(6) 0.038(5) 0.001(5) 0.037(5) -0.005(5)
C1 0.033(3) 0.029(3) 0.040(3) 0.009(3) 0.005(2) 0.003(2)
C4 0.019(5) 0.007(5) 0.029(6) 0.005(5) 0.003(5) 0.002(4)
C9 0.053(4) 0.017(3) 0.023(3) 0.001(3) 0.015(3) 0.003(3)
C8 0.053(4) 0.017(3) 0.023(3) 0.001(3) 0.015(3) 0.003(3)
C2 0.033(3) 0.029(3) 0.040(3) 0.009(3) 0.005(2) 0.003(2)
C3 0.033(3) 0.029(3) 0.040(3) 0.009(3) 0.005(2) 0.003(2)
C7 0.053(4) 0.017(3) 0.023(3) 0.001(3) 0.015(3) 0.003(3)
C6 0.025(8) 0.029(10) 0.018(8) 0.000 0.000(7) 0.000
C5 0.022(5) 0.013(6) 0.020(5) -0.003(5) 0.009(4) 0.004(4)

loop_
_atom_type_symbol
_atom_type_description
_atom_type_scat_dispersion_real
_atom_type_scat_dispersion_imag
_atom_type_scat_source
C C 0.0033 0.0016 'International Tables Vol C Tables 4.2.6.8 and 6.1.1.4'
H H 0.0000 0.0000 'International Tables Vol C Tables 4.2.6.8 and 6.1.1.4'
O O 0.0106 0.0060 'International Tables Vol C Tables 4.2.6.8 and 6.1.1.4'
Tb Tb -0.1723 4.1537 'International Tables Vol C Tables 4.2.6.8 and 6.1.1.4'

loop_
_geom_angle_atom_site_label_1
_geom_angle_atom_site_label_2
_geom_angle_atom_site_label_3
_geom_angle
_geom_angle_site_symmetry_1
_geom_angle_site_symmetry_3
_geom_angle_publ_flag
O3 Tb1 O3 74.5(4) 4_575 . ?
O3 Tb1 O8 140.0(2) 4_575 . ?
O3 Tb1 O8 140.0(2) . . ?
O3 Tb1 O7 70.4(3) . . ?
O3 Tb1 O7 70.4(3) 4_575 . ?
O1 Tb1 O3 115.5(3) 4_575 . ?
O1 Tb1 O3 70.4(3) 4_575 4_575 ?
O1 Tb1 O3 115.5(3) . 4_575 ?
O1 Tb1 O3 70.4(3) . . ?
O1 Tb1 O1 78.4(5) 4_575 . ?
O1 Tb1 O8 74.5(3) . . ?
O1 Tb1 O8 74.5(3) 4_575 . ?
O1 Tb1 O7 136.5(3) 4_575 . ?
O1 Tb1 O7 136.5(3) . . ?
O1 Tb1 O4 145.4(3) . 2_655 ?
O1 Tb1 O4 86.1(3) 4_575 2_655 ?
O1 Tb1 O4 145.4(3) 4_575 3_665 ?
O1 Tb1 O4 86.1(3) . 3_665 ?
O8 Tb1 O7 130.8(4) . . ?
O4 Tb1 O3 87.3(3) 3_665 . ?
O4 Tb1 O3 143.7(3) 2_655 . ?
O4 Tb1 O3 143.7(3) 3_665 4_575 ?
O4 Tb1 O3 87.3(3) 2_655 4_575 ?
O4 Tb1 O8 71.6(3) 3_665 . ?
O4 Tb1 O8 71.6(3) 2_655 . ?
O4 Tb1 O7 74.0(3) 2_655 . ?
O4 Tb1 O7 74.0(3) 3_665 . ?
O4 Tb1 O4 89.6(5) 3_665 2_655 ?
O2 Tb2 O2 74.5(5) 4_565 . ?
O2 Tb2 O6 115.7(3) 4_565 4_565 ?
O2 Tb2 O6 115.7(3) . . ?
O2 Tb2 O6 75.7(3) 4_565 . ?
O2 Tb2 O6 75.7(3) . 4_565 ?
O2 Tb2 O9 142.6(3) 4_565 . ?
O2 Tb2 O9 142.6(3) . . ?
O2 Tb2 O5 117.9(4) 4_565 2_756 ?
O2 Tb2 O5 117.9(4) . 3_756 ?
O2 Tb2 O5 75.5(3) 4_565 3_756 ?
O2 Tb2 O5 77.3(3) 4_565 . ?
O2 Tb2 O5 150.4(3) . . ?
O2 Tb2 O5 150.4(3) 4_565 4_565 ?
O2 Tb2 O5 75.5(3) . 2_756 ?
O2 Tb2 O5 77.3(3) . 4_565 ?
O6 Tb2 O6 68.4(4) . 4_565 ?
O6 Tb2 O5 47.1(3) 4_565 4_565 ?
O6 Tb2 O5 109.3(3) . 4_565 ?
O6 Tb2 O5 47.1(3) . . ?
O6 Tb2 O5 109.3(3) 4_565 . ?
O9 Tb2 O6 86.1(3) . 4_565 ?
O9 Tb2 O6 86.1(3) . . ?
O9 Tb2 O5 66.6(2) . 4_565 ?
O9 Tb2 O5 66.6(2) . . ?
O5 Tb2 O6 165.2(3) 2_756 . ?
O5 Tb2 O6 107.5(3) 3_756 . ?
O5 Tb2 O6 107.5(3) 2_756 4_565 ?
O5 Tb2 O6 165.2(3) 3_756 4_565 ?
O5 Tb2 O9 79.4(3) 2_756 . ?
O5 Tb2 O9 79.4(3) 3_756 . ?
O5 Tb2 O5 62.2(3) 2_756 4_565 ?
O5 Tb2 O5 126.95(19) 3_756 4_565 ?
O5 Tb2 O5 62.2(3) 3_756 . ?
O5 Tb2 O5 72.7(5) 3_756 2_756 ?
O5 Tb2 O5 128.3(4) 4_565 . ?
O5 Tb2 O5 126.95(19) 2_756 . ?
C4 O3 Tb1 138.3(8) . . ?
C1 O2 Tb2 152.3(10) . . ?
C7 O6 Tb2 108.2(8) . . ?
C1 O1 Tb1 163.9(9) . . ?
Tb1 O8 H8A 126.6 . . ?
Tb1 O8 H8B 126.3 . . ?
H8A O8 H8B 107.0 . . ?
Tb1 O7 H7A 115.6 . . ?
Tb1 O7 H7B 115.1 . . ?
H7A O7 H7B 103.0 . . ?
Tb2 O9 H9A 127.1 . . ?
Tb2 O9 H9B 137.4 . . ?
H9A O9 H9B 95.5 . . ?
C4 O4 Tb1 140.2(8) . 3_665 ?
Tb2 O5 Tb2 117.8(3) 3_756 . ?
C7 O5 Tb2 153.6(9) . 3_756 ?
C7 O5 Tb2 86.1(8) . . ?
O2 C1 C2 119.4(13) . . ?
O1 C1 O2 121.6(13) . . ?
O1 C1 C2 118.9(12) . . ?
O3 C4 O4 123.4(10) . . ?
O3 C4 C5 121.0(10) . . ?
O4 C4 C5 115.5(10) . . ?
H9C C9 H9D 114.7 . . ?
C8 C9 H9C 117.6 4 . ?
C8 C9 H9C 117.6 . . ?
C8 C9 H9D 117.6 4 . ?
C8 C9 H9D 117.6 . . ?
C8 C9 C8 61.6(13) . 4 ?
C9 C8 C8 59.2(6) . 4 ?
C9 C8 H8 114.1 . . ?
C8 C8 H8 114.1 4 . ?
C7 C8 C9 119.2(12) . . ?
C7 C8 C8 125.0(7) . 4 ?
C7 C8 H8 114.1 . . ?
C1 C2 C2 124.1(8) . 4_565 ?
C1 C2 H2 113.3 . . ?
C2 C2 H2 113.3 4_565 . ?
C3 C2 C1 123.3(13) . . ?
C3 C2 C2 59.0(7) . 4_565 ?
C3 C2 H2 113.3 . . ?
C2 C3 C2 62.1(14) 4_565 . ?
C2 C3 H3A 117.6 4_565 . ?
C2 C3 H3A 117.6 . . ?
C2 C3 H3B 117.6 4_565 . ?
C2 C3 H3B 117.6 . . ?
H3A C3 H3B 114.6 . . ?
O6 C7 O5 117.6(12) . . ?
O6 C7 C8 118.1(11) . . ?
O5 C7 C8 124.3(12) . . ?
H6A C6 H6B 114.5 . . ?
C5 C6 H6A 117.5 . . ?
C5 C6 H6A 117.5 4_575 . ?
C5 C6 H6B 117.5 . . ?
C5 C6 H6B 117.5 4_575 . ?
C5 C6 C5 62.9(11) . 4_575 ?
C4 C5 C6 121.0(11) . . ?
C4 C5 C5 120.5(6) . 4_575 ?
C4 C5 H5 115.1 . . ?
C6 C5 C5 58.6(5) . 4_575 ?
C6 C5 H5 115.1 . . ?
C5 C5 H5 115.1 4_575 . ?

loop_
_geom_bond_atom_site_label_1
_geom_bond_atom_site_label_2
_geom_bond_distance
_geom_bond_site_symmetry_2
_geom_bond_publ_flag
Tb1 O3 2.354(8) 4_575 ?
Tb1 O3 2.354(8) . ?
Tb1 O1 2.326(9) . ?
Tb1 O1 2.326(9) 4_575 ?
Tb1 O8 2.416(12) . ?
Tb1 O7 2.467(12) . ?
Tb1 O4 2.344(9) 2_655 ?
Tb1 O4 2.344(9) 3_665 ?
Tb2 O2 2.277(9) 4_565 ?
Tb2 O2 2.277(9) . ?
Tb2 O6 2.435(9) . ?
Tb2 O6 2.435(9) 4_565 ?
Tb2 O9 2.374(12) . ?
Tb2 O5 2.350(9) 3_756 ?
Tb2 O5 2.880(11) 4_565 ?
Tb2 O5 2.880(11) . ?
Tb2 O5 2.350(9) 2_756 ?
O3 C4 1.259(14) . ?
O2 C1 1.275(16) . ?
O6 C7 1.255(16) . ?
O1 C1 1.247(17) . ?
O8 H8A 0.8600 . ?
O8 H8B 0.8600 . ?
O7 H7A 0.8600 . ?
O7 H7B 0.8601 . ?
O9 H9A 0.8599 . ?
O9 H9B 0.8600 . ?
O4 Tb1 2.344(9) 3_665 ?
O4 C4 1.274(14) . ?
O5 Tb2 2.350(9) 3_756 ?
O5 C7 1.273(15) . ?
C1 C2 1.483(19) . ?
C4 C5 1.480(15) . ?
C9 H9C 0.9700 . ?
C9 H9D 0.9700 . ?
C9 C8 1.49(2) . ?
C9 C8 1.49(2) 4 ?
C8 C8 1.53(3) 4 ?
C8 H8 0.9800 . ?
C8 C7 1.478(17) . ?
C2 C2 1.53(3) 4_565 ?
C2 H2 0.9800 . ?
C2 C3 1.48(2) . ?
C3 C2 1.48(2) 4_565 ?
C3 H3A 0.9700 . ?
C3 H3B 0.9700 . ?
C6 H6A 0.9700 . ?
C6 H6B 0.9700 . ?
C6 C5 1.493(17) . ?
C6 C5 1.493(17) 4_575 ?
C5 C5 1.56(2) 4_575 ?
C5 H5 0.9800 . ?

loop_
_geom_torsion_atom_site_label_1
_geom_torsion_atom_site_label_2
_geom_torsion_atom_site_label_3
_geom_torsion_atom_site_label_4
_geom_torsion
_geom_torsion_site_symmetry_1
_geom_torsion_site_symmetry_2
_geom_torsion_site_symmetry_3
_geom_torsion_site_symmetry_4
_geom_torsion_publ_flag
Tb1 O3 C4 O4 -100.1(14) . . . . ?
Tb1 O3 C4 C5 84.8(14) . . . . ?
Tb1 O1 C1 O2 178(3) . . . . ?
Tb1 O1 C1 C2 -4(5) . . . . ?
Tb1 O4 C4 O3 -2(2) 3_665 . . . ?
Tb1 O4 C4 C5 173.4(8) 3_665 . . . ?
Tb2 O2 C1 O1 -134.6(17) . . . . ?
Tb2 O2 C1 C2 48(3) . . . . ?
Tb2 O6 C7 O5 -11.5(15) . . . . ?
Tb2 O6 C7 C8 168.7(10) . . . . ?
Tb2 O5 C7 O6 -146.6(16) 3_756 . . . ?
Tb2 O5 C7 O6 9.2(12) . . . . ?
Tb2 O5 C7 C8 -170.9(13) . . . . ?
Tb2 O5 C7 C8 33(3) 3_756 . . . ?
O3 C4 C5 C6 7.0(16) . . . . ?
O3 C4 C5 C5 -62.4(12) . . . 4_575 ?
O2 C1 C2 C2 -52.0(17) . . . 4_565 ?
O2 C1 C2 C3 21(2) . . . . ?
O1 C1 C2 C2 130.1(11) . . . 4_565 ?
O1 C1 C2 C3 -157.4(14) . . . . ?
O4 C4 C5 C6 -168.5(10) . . . . ?
O4 C4 C5 C5 122.1(8) . . . 4_575 ?
C1 C2 C3 C2 -112.8(12) . . . 4_565 ?
C9 C8 C7 O6 -151.9(12) . . . . ?
C9 C8 C7 O5 28(2) . . . . ?
C8 C9 C8 C7 -115.6(11) 4 . . . ?
C8 C8 C7 O6 137.0(9) 4 . . . ?
C8 C8 C7 O5 -42.8(17) 4 . . . ?
C5 C6 C5 C4 -109.0(9) 4_575 . . . ?
